data_1575217
loop_
_publ_author_name
'Jiang, Shengjie'
'Wang, Ganping'
'Cai, Yanping'
'Maron, Laurent'
'Xu, Xin'

_publ_section_title
;
 Zinc substituted carbenes: synthesis, structure, and ambiphilic
 reactivity.
;
_journal_issue 34
_journal_name_full 'Chemical science'
_journal_page_first 15462
_journal_page_last 15468
_journal_paper_doi 10.1039/d5sc03342j
_journal_volume 16
_journal_year 2025
_chemical_formula_moiety 'C57 H79 N4 O P Zn'
_chemical_formula_sum 'C57 H79 N4 O P Zn'
_chemical_formula_weight 932.58
_space_group_crystal_system monoclinic
_space_group_IT_number 14
_space_group_name_Hall '-P 2ybc'
_space_group_name_H-M_alt 'P 1 21/c 1'
_atom_sites_solution_hydrogens geom
_atom_sites_solution_primary dual
_audit_creation_date 2024-09-11
_audit_creation_method
;
Olex2 1.5
(compiled 2024.02.16 svn.r378c4104 for OlexSys, GUI svn.r6928)
;
_audit_update_record
;
2025-04-14 deposited with the CCDC.	2025-07-23 downloaded from the CCDC.
;
_cell_angle_alpha 90
_cell_angle_beta 118.003(2)
_cell_angle_gamma 90
_cell_formula_units_Z 4
_cell_length_a 21.0168(12)
_cell_length_b 13.7828(7)
_cell_length_c 20.9785(12)
_cell_measurement_reflns_used 8627
_cell_measurement_temperature 150(1)
_cell_measurement_theta_max 26.37
_cell_measurement_theta_min 2.19
_cell_volume 5365.4(5)
_computing_cell_refinement 'SAINT V8.40B (?, 2016)'
_computing_data_reduction 'SAINT V8.40B (?, 2016)'
_computing_molecular_graphics 'Olex2 1.5 (Dolomanov et al., 2009)'
_computing_publication_material 'Olex2 1.5 (Dolomanov et al., 2009)'
_computing_structure_refinement 'SHELXL 2018/3 (Sheldrick, 2015)'
_computing_structure_solution 'SHELXT 2018/2 (Sheldrick, 2018)'
_diffrn_ambient_temperature 150(1)
_diffrn_measured_fraction_theta_full 0.998
_diffrn_measured_fraction_theta_max 0.995
_diffrn_measurement_device_type 'Bruker APEX-II CCD'
_diffrn_measurement_method '\f and \w scans'
_diffrn_radiation_type MoK\a
_diffrn_radiation_wavelength 0.71073
_diffrn_reflns_av_R_equivalents 0.1215
_diffrn_reflns_av_unetI/netI 0.1190
_diffrn_reflns_Laue_measured_fraction_full 0.998
_diffrn_reflns_Laue_measured_fraction_max 0.995
_diffrn_reflns_limit_h_max 27
_diffrn_reflns_limit_h_min -27
_diffrn_reflns_limit_k_max 17
_diffrn_reflns_limit_k_min -17
_diffrn_reflns_limit_l_max 23
_diffrn_reflns_limit_l_min -27
_diffrn_reflns_number 52018
_diffrn_reflns_point_group_measured_fraction_full 0.998
_diffrn_reflns_point_group_measured_fraction_max 0.995
_diffrn_reflns_theta_full 25.242
_diffrn_reflns_theta_max 27.500
_diffrn_reflns_theta_min 2.394
_diffrn_source_current 1.0
_diffrn_source_power 0.05
_diffrn_source_voltage 50.0
_diffrn_standards_number 0
_exptl_absorpt_coefficient_mu 0.528
_exptl_absorpt_correction_T_max 0.7456
_exptl_absorpt_correction_T_min 0.4848
_exptl_absorpt_correction_type multi-scan
_exptl_absorpt_process_details
;
SADABS-2016/2 (Bruker,2016/2) was used for absorption correction.
wR2(int) was 0.1368 before and 0.0890 after correction.
The Ratio of minimum to maximum transmission is 0.6502.
The \l/2 correction factor is Not present.
;
_exptl_crystal_colour colourless
_exptl_crystal_colour_primary colourless
_exptl_crystal_density_diffrn 1.154
_exptl_crystal_description block
_exptl_crystal_F_000 2008
_exptl_crystal_size_max 0.12
_exptl_crystal_size_mid 0.11
_exptl_crystal_size_min 0.1
_refine_diff_density_max 0.875
_refine_diff_density_min -0.595
_refine_diff_density_rms 0.086
_refine_ls_extinction_method none
_refine_ls_goodness_of_fit_ref 1.078
_refine_ls_hydrogen_treatment constr
_refine_ls_matrix_type full
_refine_ls_number_parameters 595
_refine_ls_number_reflns 12263
_refine_ls_number_restraints 0
_refine_ls_restrained_S_all 1.078
_refine_ls_R_factor_all 0.1475
_refine_ls_R_factor_gt 0.0850
_refine_ls_shift/su_max 0.001
_refine_ls_shift/su_mean 0.000
_refine_ls_structure_factor_coef Fsqd
_refine_ls_weighting_details 'w=1/[\s^2^(Fo^2^)+(0.0076P)^2^+13.3127P] where P=(Fo^2^+2Fc^2^)/3'
_refine_ls_weighting_scheme calc
_refine_ls_wR_factor_gt 0.1332
_refine_ls_wR_factor_ref 0.1582
_reflns_Friedel_coverage 0.000
_reflns_number_gt 7883
_reflns_number_total 12263
_reflns_threshold_expression 'I > 2\s(I)'
_cod_data_source_file d5sc03342j2.cif
_cod_data_source_block Complex_5
_cod_depositor_comments 'Adding full bibliography for 1575210--1575219.cif.'
_cod_database_code 1575217
_shelx_shelxl_version_number 2018/3
_shelx_space_group_comment
;
The symmetry employed for this shelxl refinement is uniquely defined
by the following loop, which should always be used as a source of
symmetry information in preference to the above space-group names.
They are only intended as comments.
;
_shelx_estimated_absorpt_t_max 0.949
_shelx_estimated_absorpt_t_min 0.939
_olex2_refinement_description
;
1. Fixed Uiso
 At 1.2 times of:
  All C(H) groups, All C(H,H) groups
 At 1.5 times of:
  All C(H,H,H) groups
2.a Ternary CH refined with riding coordinates:
 C52(H52), C40(H40), C29(H29), C55(H55), C43(H43), C17(H17), C26(H26), C14(H14)
2.b Secondary CH2 refined with riding coordinates:
 C32(H32A,H32B), C33(H33A,H33B)
2.c Aromatic/amide H refined with riding coordinates:
 C5(H5), C38(H38), C48(H48), C12(H12), C37(H37), C36(H36), C24(H24), C11(H11),
 C22(H22), C23(H23), C50(H50), C49(H49), C10(H10)
2.d Idealised Me refined as rotating group:
 C7(H7A,H7B,H7C), C3(H3A,H3B,H3C), C30(H30A,H30B,H30C), C57(H57A,H57B,H57C),
 C16(H16A,H16B,H16C), C56(H56A,H56B,H56C), C44(H44A,H44B,H44C), C15(H15A,H15B,
 H15C), C18(H18A,H18B,H18C), C41(H41A,H41B,H41C), C42(H42A,H42B,H42C), C45(H45A,
 H45B,H45C), C31(H31A,H31B,H31C), C53(H53A,H53B,H53C), C19(H19A,H19B,H19C),
 C54(H54A,H54B,H54C), C28(H28A,H28B,H28C), C27(H27A,H27B,H27C)
;
_olex2_submission_special_instructions 'No special instructions were received'

loop_
_space_group_symop_operation_xyz
'x, y, z'
'-x, y+1/2, -z+1/2'
'-x, -y, -z'
'x, -y-1/2, z-1/2'

loop_
_atom_site_label
_atom_site_type_symbol
_atom_site_fract_x
_atom_site_fract_y
_atom_site_fract_z
_atom_site_U_iso_or_equiv
_atom_site_adp_type
_atom_site_occupancy
_atom_site_site_symmetry_order
_atom_site_calc_flag
_atom_site_refinement_flags_posn
_atom_site_refinement_flags_adp
_atom_site_refinement_flags_occupancy
_atom_site_disorder_assembly
_atom_site_disorder_group
Zn1 Zn 0.19981(2) 0.46470(3) 0.52090(2) 0.02187(12) Uani 1 1 d . . . . .
P1 P 0.29828(5) 0.25913(7) 0.55903(5) 0.0216(2) Uani 1 1 d . . . . .
N2 N 0.16906(17) 0.5867(2) 0.54618(17) 0.0227(7) Uani 1 1 d . . . . .
N3 N 0.37892(16) 0.2488(2) 0.63622(17) 0.0226(7) Uani 1 1 d . . . . .
N1 N 0.17139(18) 0.4940(2) 0.42014(17) 0.0246(8) Uani 1 1 d . . . . .
N4 N 0.27485(16) 0.1465(2) 0.57640(17) 0.0216(7) Uani 1 1 d . . . . .
O1 O 0.2240(2) 0.3180(3) 0.68333(19) 0.0539(10) Uani 1 1 d . . . . .
C1 C 0.2425(2) 0.3479(3) 0.5777(2) 0.0226(9) Uani 1 1 d . . . . .
C46 C 0.4362(2) 0.3176(3) 0.6570(2) 0.0250(9) Uani 1 1 d . . . . .
C4 C 0.1302(2) 0.5709(3) 0.3870(2) 0.0268(9) Uani 1 1 d . . . . .
C6 C 0.1287(2) 0.6507(3) 0.4950(2) 0.0282(10) Uani 1 1 d . . . . .
C47 C 0.4793(2) 0.3149(3) 0.6220(2) 0.0303(10) Uani 1 1 d . . . . .
C21 C 0.1637(2) 0.5768(3) 0.6601(2) 0.0295(10) Uani 1 1 d . . . . .
C34 C 0.2232(2) 0.0850(3) 0.5215(2) 0.0249(9) Uani 1 1 d . . . . .
C51 C 0.4512(2) 0.3831(3) 0.7134(2) 0.0276(9) Uani 1 1 d . . . . .
C20 C 0.1961(2) 0.6153(3) 0.6207(2) 0.0270(9) Uani 1 1 d . . . . .
C8 C 0.2023(2) 0.4409(3) 0.3828(2) 0.0258(9) Uani 1 1 d . . . . .
C5 C 0.1073(2) 0.6390(3) 0.4213(2) 0.0285(10) Uani 1 1 d . . . . .
H5 H 0.072138 0.683884 0.390077 0.034 Uiso 1 1 calc R U . . .
C39 C 0.1585(2) 0.0643(3) 0.5234(2) 0.0301(10) Uani 1 1 d . . . . .
C32 C 0.3297(2) 0.0978(3) 0.6405(2) 0.0304(10) Uani 1 1 d . . . . .
H32A H 0.354694 0.047812 0.626687 0.036 Uiso 1 1 calc R U . . .
H32B H 0.307215 0.065941 0.667332 0.036 Uiso 1 1 calc R U . . .
C13 C 0.1634(2) 0.3668(3) 0.3341(2) 0.0303(10) Uani 1 1 d . . . . .
C52 C 0.4665(2) 0.2401(3) 0.5639(2) 0.0340(10) Uani 1 1 d . . . . .
H52 H 0.413330 0.229249 0.536010 0.041 Uiso 1 1 calc R U . . .
C38 C 0.1079(2) 0.0048(3) 0.4702(3) 0.0408(12) Uani 1 1 d . . . . .
H38 H 0.063663 -0.009116 0.470305 0.049 Uiso 1 1 calc R U . . .
C7 C 0.1051(2) 0.7443(3) 0.5149(2) 0.0383(11) Uani 1 1 d . . . . .
H7A H 0.106744 0.737159 0.562073 0.057 Uiso 1 1 calc R U . . .
H7B H 0.055792 0.759681 0.478364 0.057 Uiso 1 1 calc R U . . .
H7C H 0.137509 0.796801 0.517018 0.057 Uiso 1 1 calc R U . . .
C48 C 0.5356(2) 0.3809(4) 0.6436(2) 0.0417(12) Uani 1 1 d . . . . .
H48 H 0.565006 0.380475 0.620433 0.050 Uiso 1 1 calc R U . . .
C35 C 0.2377(2) 0.0425(3) 0.4688(2) 0.0327(10) Uani 1 1 d . . . . .
C3 C 0.1061(3) 0.5883(3) 0.3072(2) 0.0378(11) Uani 1 1 d . . . . .
H3A H 0.148297 0.587952 0.298938 0.057 Uiso 1 1 calc R U . . .
H3B H 0.081840 0.651235 0.292881 0.057 Uiso 1 1 calc R U . . .
H3C H 0.072799 0.536783 0.278574 0.057 Uiso 1 1 calc R U . . .
C40 C 0.3083(2) 0.0591(3) 0.4666(2) 0.0375(11) Uani 1 1 d . . . . .
H40 H 0.340634 0.097629 0.510352 0.045 Uiso 1 1 calc R U . . .
C2 C 0.2329(2) 0.3337(3) 0.6322(3) 0.0342(11) Uani 1 1 d . . . . .
C29 C 0.0991(2) 0.5093(3) 0.6262(2) 0.0349(11) Uani 1 1 d . . . . .
H29 H 0.105444 0.466836 0.590968 0.042 Uiso 1 1 calc R U . . .
C55 C 0.4089(2) 0.3855(3) 0.7554(2) 0.0332(10) Uani 1 1 d . . . . .
H55 H 0.369126 0.336962 0.732515 0.040 Uiso 1 1 calc R U . . .
C43 C 0.1440(2) 0.1019(3) 0.5830(3) 0.0364(11) Uani 1 1 d . . . . .
H43 H 0.187419 0.139117 0.617541 0.044 Uiso 1 1 calc R U . . .
C12 C 0.1957(3) 0.3202(3) 0.2974(2) 0.0412(12) Uani 1 1 d . . . . .
H12 H 0.170438 0.269962 0.264064 0.049 Uiso 1 1 calc R U . . .
C25 C 0.2547(2) 0.6798(3) 0.6519(2) 0.0324(10) Uani 1 1 d . . . . .
C9 C 0.2730(2) 0.4649(3) 0.3973(2) 0.0342(10) Uani 1 1 d . . . . .
C37 C 0.1215(3) -0.0342(4) 0.4169(3) 0.0489(13) Uani 1 1 d . . . . .
H37 H 0.086071 -0.073369 0.380151 0.059 Uiso 1 1 calc R U . . .
C36 C 0.1854(3) -0.0169(3) 0.4169(3) 0.0452(13) Uani 1 1 d . . . . .
H36 H 0.194400 -0.045802 0.380778 0.054 Uiso 1 1 calc R U . . .
C17 C 0.0898(2) 0.3351(3) 0.3237(2) 0.0361(11) Uani 1 1 d . . . . .
H17 H 0.070728 0.388324 0.342422 0.043 Uiso 1 1 calc R U . . .
C24 C 0.2801(3) 0.7048(3) 0.7242(3) 0.0427(12) Uani 1 1 d . . . . .
H24 H 0.320090 0.747415 0.746815 0.051 Uiso 1 1 calc R U . . .
C33 C 0.3813(2) 0.1732(3) 0.6859(2) 0.0364(11) Uani 1 1 d . . . . .
H33A H 0.366975 0.199643 0.721187 0.044 Uiso 1 1 calc R U . . .
H33B H 0.430430 0.145851 0.712516 0.044 Uiso 1 1 calc R U . . .
C11 C 0.2634(3) 0.3460(4) 0.3088(3) 0.0480(13) Uani 1 1 d . . . . .
H11 H 0.283623 0.315356 0.281938 0.058 Uiso 1 1 calc R U . . .
C30 C 0.0283(3) 0.5665(4) 0.5842(3) 0.0502(14) Uani 1 1 d . . . . .
H30A H -0.012633 0.521604 0.566339 0.075 Uiso 1 1 calc R U . . .
H30B H 0.028953 0.599977 0.543297 0.075 Uiso 1 1 calc R U . . .
H30C H 0.023507 0.614342 0.616280 0.075 Uiso 1 1 calc R U . . .
C22 C 0.1908(3) 0.6052(4) 0.7321(3) 0.0448(12) Uani 1 1 d . . . . .
H22 H 0.169569 0.580292 0.759892 0.054 Uiso 1 1 calc R U . . .
C23 C 0.2480(3) 0.6686(4) 0.7634(3) 0.0482(13) Uani 1 1 d . . . . .
H23 H 0.265407 0.687576 0.812351 0.058 Uiso 1 1 calc R U . . .
C50 C 0.5082(3) 0.4477(3) 0.7327(2) 0.0420(12) Uani 1 1 d . . . . .
H50 H 0.518480 0.492961 0.770485 0.050 Uiso 1 1 calc R U . . .
C49 C 0.5497(3) 0.4472(4) 0.6983(3) 0.0491(14) Uani 1 1 d . . . . .
H49 H 0.588154 0.492263 0.711857 0.059 Uiso 1 1 calc R U . . .
C10 C 0.3023(3) 0.4164(4) 0.3593(3) 0.0476(13) Uani 1 1 d . . . . .
H10 H 0.349826 0.431656 0.368056 0.057 Uiso 1 1 calc R U . . .
C57 C 0.4560(3) 0.3530(4) 0.8330(3) 0.0559(15) Uani 1 1 d . . . . .
H57A H 0.496405 0.398138 0.857012 0.084 Uiso 1 1 calc R U . . .
H57B H 0.474621 0.287680 0.833289 0.084 Uiso 1 1 calc R U . . .
H57C H 0.427322 0.352132 0.858747 0.084 Uiso 1 1 calc R U . . .
C26 C 0.2910(3) 0.7228(3) 0.6104(3) 0.0411(12) Uani 1 1 d . . . . .
H26 H 0.261372 0.705031 0.558404 0.049 Uiso 1 1 calc R U . . .
C14 C 0.3161(3) 0.5426(3) 0.4537(3) 0.0470(13) Uani 1 1 d . . . . .
H14 H 0.295583 0.545554 0.488057 0.056 Uiso 1 1 calc R U . . .
C16 C 0.3035(3) 0.6431(3) 0.4175(3) 0.0586(16) Uani 1 1 d . . . . .
H16A H 0.333748 0.691296 0.453256 0.088 Uiso 1 1 calc R U . . .
H16B H 0.252683 0.661111 0.398258 0.088 Uiso 1 1 calc R U . . .
H16C H 0.316046 0.640690 0.378081 0.088 Uiso 1 1 calc R U . . .
C56 C 0.3737(3) 0.4838(3) 0.7528(3) 0.0515(14) Uani 1 1 d . . . . .
H56A H 0.348764 0.480921 0.782161 0.077 Uiso 1 1 calc R U . . .
H56B H 0.338974 0.499170 0.702719 0.077 Uiso 1 1 calc R U . . .
H56C H 0.410902 0.534264 0.771765 0.077 Uiso 1 1 calc R U . . .
C44 C 0.0796(3) 0.1713(4) 0.5536(3) 0.0617(16) Uani 1 1 d . . . . .
H44A H 0.035928 0.136127 0.520568 0.093 Uiso 1 1 calc R U . . .
H44B H 0.088213 0.224572 0.527728 0.093 Uiso 1 1 calc R U . . .
H44C H 0.073426 0.197549 0.593800 0.093 Uiso 1 1 calc R U . . .
C15 C 0.3950(3) 0.5194(4) 0.4980(3) 0.0592(16) Uani 1 1 d . . . . .
H15A H 0.417696 0.516994 0.466515 0.089 Uiso 1 1 calc R U . . .
H15B H 0.400466 0.456367 0.521660 0.089 Uiso 1 1 calc R U . . .
H15C H 0.418303 0.569741 0.534757 0.089 Uiso 1 1 calc R U . . .
C18 C 0.0354(3) 0.3190(4) 0.2440(3) 0.0587(15) Uani 1 1 d . . . . .
H18A H 0.050967 0.264128 0.225094 0.088 Uiso 1 1 calc R U . . .
H18B H 0.032599 0.377575 0.216335 0.088 Uiso 1 1 calc R U . . .
H18C H -0.012157 0.305129 0.239855 0.088 Uiso 1 1 calc R U . . .
C41 C 0.2959(3) 0.1184(4) 0.4005(3) 0.0634(16) Uani 1 1 d . . . . .
H41A H 0.265310 0.081694 0.356674 0.095 Uiso 1 1 calc R U . . .
H41B H 0.342297 0.132184 0.401924 0.095 Uiso 1 1 calc R U . . .
H41C H 0.272098 0.179636 0.400396 0.095 Uiso 1 1 calc R U . . .
C42 C 0.3472(3) -0.0365(4) 0.4690(4) 0.0713(18) Uani 1 1 d . . . . .
H42A H 0.354300 -0.073999 0.511503 0.107 Uiso 1 1 calc R U . . .
H42B H 0.394090 -0.022152 0.471736 0.107 Uiso 1 1 calc R U . . .
H42C H 0.317934 -0.074156 0.425226 0.107 Uiso 1 1 calc R U . . .
C45 C 0.1321(3) 0.0185(4) 0.6255(3) 0.0577(15) Uani 1 1 d . . . . .
H45A H 0.125652 0.045522 0.665259 0.087 Uiso 1 1 calc R U . . .
H45B H 0.174147 -0.024549 0.644943 0.087 Uiso 1 1 calc R U . . .
H45C H 0.089064 -0.018301 0.593151 0.087 Uiso 1 1 calc R U . . .
C31 C 0.0911(3) 0.4434(4) 0.6808(3) 0.0540(14) Uani 1 1 d . . . . .
H31A H 0.075120 0.482059 0.709857 0.081 Uiso 1 1 calc R U . . .
H31B H 0.137611 0.413246 0.712417 0.081 Uiso 1 1 calc R U . . .
H31C H 0.055406 0.392857 0.654970 0.081 Uiso 1 1 calc R U . . .
C53 C 0.4922(4) 0.2702(5) 0.5104(3) 0.082(2) Uani 1 1 d . . . . .
H53A H 0.544757 0.276575 0.535411 0.123 Uiso 1 1 calc R U . . .
H53B H 0.470350 0.332517 0.488716 0.123 Uiso 1 1 calc R U . . .
H53C H 0.477993 0.220857 0.472514 0.123 Uiso 1 1 calc R U . . .
C19 C 0.0961(3) 0.2444(4) 0.3676(3) 0.0587(16) Uani 1 1 d . . . . .
H19A H 0.048834 0.228298 0.363253 0.088 Uiso 1 1 calc R U . . .
H19B H 0.130349 0.256203 0.418459 0.088 Uiso 1 1 calc R U . . .
H19C H 0.113292 0.190314 0.349462 0.088 Uiso 1 1 calc R U . . .
C54 C 0.5008(3) 0.1435(4) 0.5987(3) 0.076(2) Uani 1 1 d . . . . .
H54A H 0.488301 0.094062 0.561163 0.114 Uiso 1 1 calc R U . . .
H54B H 0.482912 0.123645 0.632241 0.114 Uiso 1 1 calc R U . . .
H54C H 0.553323 0.150953 0.625131 0.114 Uiso 1 1 calc R U . . .
C28 C 0.3664(3) 0.6819(4) 0.6359(3) 0.0650(17) Uani 1 1 d . . . . .
H28A H 0.387607 0.710657 0.607473 0.098 Uiso 1 1 calc R U . . .
H28B H 0.363544 0.611355 0.629470 0.098 Uiso 1 1 calc R U . . .
H28C H 0.396436 0.697492 0.687016 0.098 Uiso 1 1 calc R U . . .
C27 C 0.2944(4) 0.8342(4) 0.6156(3) 0.074(2) Uani 1 1 d . . . . .
H27A H 0.327021 0.853617 0.665371 0.111 Uiso 1 1 calc R U . . .
H27B H 0.246093 0.859973 0.601272 0.111 Uiso 1 1 calc R U . . .
H27C H 0.312193 0.860023 0.583365 0.111 Uiso 1 1 calc R U . . .

loop_
_atom_site_aniso_label
_atom_site_aniso_U_11
_atom_site_aniso_U_22
_atom_site_aniso_U_33
_atom_site_aniso_U_23
_atom_site_aniso_U_13
_atom_site_aniso_U_12
Zn1 0.0256(2) 0.0172(2) 0.0211(2) 0.0026(2) 0.00961(19) 0.0017(2)
P1 0.0219(5) 0.0182(5) 0.0234(6) 0.0028(4) 0.0095(4) 0.0010(4)
N2 0.0253(18) 0.0187(16) 0.0244(18) 0.0029(14) 0.0121(15) 0.0038(14)
N3 0.0189(17) 0.0216(17) 0.0232(18) 0.0050(14) 0.0065(14) -0.0008(14)
N1 0.0290(19) 0.0232(17) 0.0215(18) 0.0036(14) 0.0118(15) -0.0005(15)
N4 0.0175(17) 0.0186(16) 0.0229(18) 0.0015(13) 0.0046(14) -0.0007(13)
O1 0.067(3) 0.060(2) 0.048(2) 0.0171(18) 0.037(2) 0.0127(19)
C1 0.027(2) 0.0204(19) 0.019(2) 0.0037(16) 0.0101(17) 0.0013(17)
C46 0.022(2) 0.026(2) 0.024(2) 0.0040(17) 0.0072(18) -0.0035(17)
C4 0.027(2) 0.024(2) 0.025(2) 0.0061(17) 0.0089(18) -0.0005(18)
C6 0.026(2) 0.021(2) 0.036(3) 0.0027(18) 0.014(2) 0.0030(18)
C47 0.031(2) 0.033(2) 0.025(2) -0.0012(19) 0.0117(19) -0.0071(19)
C21 0.033(2) 0.028(2) 0.028(2) 0.0002(18) 0.015(2) 0.0033(19)
C34 0.022(2) 0.019(2) 0.027(2) 0.0023(17) 0.0068(18) -0.0008(17)
C51 0.030(2) 0.028(2) 0.024(2) 0.0024(18) 0.0127(19) -0.0034(19)
C20 0.032(2) 0.022(2) 0.027(2) 0.0031(17) 0.0133(19) 0.0066(18)
C8 0.030(2) 0.029(2) 0.018(2) 0.0059(17) 0.0113(18) 0.0029(18)
C5 0.027(2) 0.027(2) 0.028(2) 0.0083(18) 0.0101(19) 0.0067(18)
C39 0.028(2) 0.025(2) 0.030(2) 0.0034(18) 0.0074(19) -0.0013(18)
C32 0.027(2) 0.028(2) 0.029(2) 0.0106(19) 0.0074(19) 0.0005(19)
C13 0.038(3) 0.030(2) 0.021(2) 0.0055(18) 0.011(2) 0.008(2)
C52 0.029(2) 0.041(3) 0.033(3) -0.005(2) 0.016(2) -0.005(2)
C38 0.029(3) 0.039(3) 0.047(3) 0.002(2) 0.011(2) -0.011(2)
C7 0.045(3) 0.026(2) 0.043(3) 0.003(2) 0.020(2) 0.010(2)
C48 0.037(3) 0.058(3) 0.032(3) -0.002(2) 0.018(2) -0.018(2)
C35 0.038(3) 0.028(2) 0.031(2) -0.001(2) 0.016(2) -0.005(2)
C3 0.047(3) 0.035(3) 0.028(2) 0.014(2) 0.015(2) 0.015(2)
C40 0.037(3) 0.041(3) 0.039(3) -0.014(2) 0.022(2) -0.005(2)
C2 0.032(3) 0.029(2) 0.040(3) 0.009(2) 0.016(2) 0.010(2)
C29 0.035(3) 0.041(3) 0.035(3) 0.002(2) 0.022(2) 0.001(2)
C55 0.034(3) 0.034(2) 0.032(3) -0.001(2) 0.015(2) -0.001(2)
C43 0.029(2) 0.036(3) 0.046(3) -0.003(2) 0.019(2) -0.002(2)
C12 0.049(3) 0.041(3) 0.034(3) -0.007(2) 0.020(2) 0.001(2)
C25 0.037(3) 0.020(2) 0.035(3) -0.0008(18) 0.012(2) 0.0024(19)
C9 0.037(3) 0.034(2) 0.035(3) 0.005(2) 0.019(2) -0.001(2)
C37 0.045(3) 0.045(3) 0.041(3) -0.013(3) 0.008(2) -0.020(3)
C36 0.052(3) 0.046(3) 0.034(3) -0.014(2) 0.017(2) -0.015(2)
C17 0.039(3) 0.034(2) 0.030(3) -0.005(2) 0.012(2) -0.002(2)
C24 0.043(3) 0.030(2) 0.040(3) -0.011(2) 0.007(2) -0.002(2)
C33 0.035(3) 0.024(2) 0.036(3) 0.0101(19) 0.005(2) -0.004(2)
C11 0.063(4) 0.053(3) 0.045(3) 0.003(3) 0.041(3) 0.014(3)
C30 0.036(3) 0.060(3) 0.059(3) 0.007(3) 0.026(3) 0.005(2)
C22 0.059(3) 0.047(3) 0.035(3) -0.001(2) 0.028(3) 0.004(3)
C23 0.060(4) 0.048(3) 0.029(3) -0.013(2) 0.015(3) 0.001(3)
C50 0.052(3) 0.045(3) 0.027(3) -0.009(2) 0.017(2) -0.019(2)
C49 0.055(3) 0.057(3) 0.035(3) -0.014(2) 0.020(2) -0.036(3)
C10 0.052(3) 0.055(3) 0.055(3) 0.009(3) 0.040(3) 0.003(3)
C57 0.049(3) 0.088(4) 0.035(3) 0.013(3) 0.024(3) 0.016(3)
C26 0.042(3) 0.032(2) 0.047(3) 0.000(2) 0.020(2) -0.010(2)
C14 0.037(3) 0.043(3) 0.066(4) -0.008(3) 0.029(3) -0.010(2)
C16 0.040(3) 0.037(3) 0.093(5) 0.003(3) 0.027(3) -0.003(2)
C56 0.053(3) 0.044(3) 0.053(3) -0.012(3) 0.022(3) 0.003(3)
C44 0.041(3) 0.064(4) 0.085(4) -0.005(3) 0.033(3) 0.009(3)
C15 0.054(4) 0.062(4) 0.051(3) 0.011(3) 0.016(3) -0.011(3)
C18 0.045(3) 0.071(4) 0.042(3) -0.006(3) 0.006(3) -0.011(3)
C41 0.062(4) 0.085(4) 0.055(4) 0.005(3) 0.037(3) -0.010(3)
C42 0.068(4) 0.056(4) 0.102(5) -0.015(4) 0.050(4) 0.005(3)
C45 0.072(4) 0.058(4) 0.059(4) 0.000(3) 0.044(3) -0.013(3)
C31 0.047(3) 0.061(4) 0.055(3) 0.014(3) 0.025(3) -0.003(3)
C53 0.128(6) 0.085(5) 0.059(4) -0.031(4) 0.066(4) -0.043(4)
C19 0.042(3) 0.064(4) 0.058(4) 0.025(3) 0.014(3) -0.004(3)
C54 0.078(5) 0.068(4) 0.074(4) -0.007(3) 0.028(4) 0.027(4)
C28 0.054(4) 0.074(4) 0.075(4) 0.014(3) 0.037(3) -0.007(3)
C27 0.097(5) 0.033(3) 0.078(4) 0.005(3) 0.029(4) -0.025(3)

loop_
_atom_type_symbol
_atom_type_description
_atom_type_scat_dispersion_real
_atom_type_scat_dispersion_imag
_atom_type_scat_source
C C 0.0033 0.0016 'International Tables Vol C Tables 4.2.6.8 and 6.1.1.4'
H H 0.0000 0.0000 'International Tables Vol C Tables 4.2.6.8 and 6.1.1.4'
N N 0.0061 0.0033 'International Tables Vol C Tables 4.2.6.8 and 6.1.1.4'
O O 0.0106 0.0060 'International Tables Vol C Tables 4.2.6.8 and 6.1.1.4'
P P 0.1023 0.0942 'International Tables Vol C Tables 4.2.6.8 and 6.1.1.4'
Zn Zn 0.2839 1.4301 'International Tables Vol C Tables 4.2.6.8 and 6.1.1.4'

loop_
_geom_angle_atom_site_label_1
_geom_angle_atom_site_label_2
_geom_angle_atom_site_label_3
_geom_angle
_geom_angle_site_symmetry_1
_geom_angle_site_symmetry_3
_geom_angle_publ_flag
N1 Zn1 N2 98.25(13) . . ?
N1 Zn1 C1 130.64(15) . . ?
C1 Zn1 N2 131.08(15) . . ?
N3 P1 N4 88.80(15) . . ?
N3 P1 C1 107.29(17) . . ?
N4 P1 C1 106.13(17) . . ?
C6 N2 Zn1 120.8(3) . . ?
C6 N2 C20 117.9(3) . . ?
C20 N2 Zn1 120.9(2) . . ?
C46 N3 P1 123.4(2) . . ?
C46 N3 C33 121.0(3) . . ?
C33 N3 P1 114.9(3) . . ?
C4 N1 Zn1 121.4(3) . . ?
C4 N1 C8 118.0(3) . . ?
C8 N1 Zn1 120.0(2) . . ?
C34 N4 P1 123.3(3) . . ?
C34 N4 C32 116.2(3) . . ?
C32 N4 P1 115.5(2) . . ?
P1 C1 Zn1 124.6(2) . . ?
C2 C1 Zn1 117.1(3) . . ?
C2 C1 P1 118.2(3) . . ?
C47 C46 N3 118.6(4) . . ?
C51 C46 N3 120.5(4) . . ?
C51 C46 C47 120.8(4) . . ?
N1 C4 C5 124.0(4) . . ?
N1 C4 C3 119.7(4) . . ?
C5 C4 C3 116.3(4) . . ?
N2 C6 C5 124.3(4) . . ?
N2 C6 C7 120.5(4) . . ?
C5 C6 C7 115.2(4) . . ?
C46 C47 C52 121.4(4) . . ?
C48 C47 C46 118.1(4) . . ?
C48 C47 C52 120.5(4) . . ?
C20 C21 C29 122.2(4) . . ?
C22 C21 C20 117.8(4) . . ?
C22 C21 C29 119.9(4) . . ?
C39 C34 N4 118.4(4) . . ?
C35 C34 N4 121.1(4) . . ?
C35 C34 C39 120.5(4) . . ?
C46 C51 C55 122.9(4) . . ?
C50 C51 C46 118.6(4) . . ?
C50 C51 C55 118.4(4) . . ?
C21 C20 N2 118.8(4) . . ?
C21 C20 C25 121.9(4) . . ?
C25 C20 N2 119.3(4) . . ?
C13 C8 N1 120.8(4) . . ?
C13 C8 C9 121.5(4) . . ?
C9 C8 N1 117.7(4) . . ?
C4 C5 C6 129.4(4) . . ?
C4 C5 H5 115.3 . . ?
C6 C5 H5 115.3 . . ?
C34 C39 C43 121.8(4) . . ?
C38 C39 C34 118.8(4) . . ?
C38 C39 C43 119.4(4) . . ?
N4 C32 H32A 110.3 . . ?
N4 C32 H32B 110.3 . . ?
N4 C32 C33 107.0(3) . . ?
H32A C32 H32B 108.6 . . ?
C33 C32 H32A 110.3 . . ?
C33 C32 H32B 110.3 . . ?
C8 C13 C17 121.3(4) . . ?
C12 C13 C8 117.8(4) . . ?
C12 C13 C17 120.9(4) . . ?
C47 C52 H52 107.3 . . ?
C47 C52 C54 109.9(4) . . ?
C53 C52 C47 114.7(4) . . ?
C53 C52 H52 107.3 . . ?
C53 C52 C54 110.0(5) . . ?
C54 C52 H52 107.3 . . ?
C39 C38 H38 119.8 . . ?
C37 C38 C39 120.4(4) . . ?
C37 C38 H38 119.8 . . ?
C6 C7 H7A 109.5 . . ?
C6 C7 H7B 109.5 . . ?
C6 C7 H7C 109.5 . . ?
H7A C7 H7B 109.5 . . ?
H7A C7 H7C 109.5 . . ?
H7B C7 H7C 109.5 . . ?
C47 C48 H48 119.3 . . ?
C49 C48 C47 121.4(4) . . ?
C49 C48 H48 119.3 . . ?
C34 C35 C40 122.4(4) . . ?
C36 C35 C34 118.5(4) . . ?
C36 C35 C40 119.1(4) . . ?
C4 C3 H3A 109.5 . . ?
C4 C3 H3B 109.5 . . ?
C4 C3 H3C 109.5 . . ?
H3A C3 H3B 109.5 . . ?
H3A C3 H3C 109.5 . . ?
H3B C3 H3C 109.5 . . ?
C35 C40 H40 107.6 . . ?
C35 C40 C42 112.3(4) . . ?
C41 C40 C35 110.8(4) . . ?
C41 C40 H40 107.6 . . ?
C41 C40 C42 110.5(4) . . ?
C42 C40 H40 107.6 . . ?
O1 C2 C1 178.4(5) . . ?
C21 C29 H29 107.7 . . ?
C21 C29 C30 111.4(4) . . ?
C21 C29 C31 113.7(4) . . ?
C30 C29 H29 107.7 . . ?
C31 C29 H29 107.7 . . ?
C31 C29 C30 108.3(4) . . ?
C51 C55 H55 107.1 . . ?
C51 C55 C57 110.5(4) . . ?
C51 C55 C56 113.8(4) . . ?
C57 C55 H55 107.1 . . ?
C57 C55 C56 111.0(4) . . ?
C56 C55 H55 107.1 . . ?
C39 C43 H43 107.7 . . ?
C39 C43 C44 111.4(4) . . ?
C39 C43 C45 111.9(4) . . ?
C44 C43 H43 107.7 . . ?
C44 C43 C45 110.2(4) . . ?
C45 C43 H43 107.7 . . ?
C13 C12 H12 119.5 . . ?
C11 C12 C13 121.1(4) . . ?
C11 C12 H12 119.5 . . ?
C20 C25 C26 123.0(4) . . ?
C24 C25 C20 117.8(4) . . ?
C24 C25 C26 119.2(4) . . ?
C8 C9 C14 120.7(4) . . ?
C10 C9 C8 118.1(4) . . ?
C10 C9 C14 121.2(4) . . ?
C38 C37 H37 119.7 . . ?
C36 C37 C38 120.6(4) . . ?
C36 C37 H37 119.7 . . ?
C35 C36 H36 119.4 . . ?
C37 C36 C35 121.2(5) . . ?
C37 C36 H36 119.4 . . ?
C13 C17 H17 107.6 . . ?
C13 C17 C18 112.7(4) . . ?
C13 C17 C19 110.8(4) . . ?
C18 C17 H17 107.6 . . ?
C19 C17 H17 107.6 . . ?
C19 C17 C18 110.4(4) . . ?
C25 C24 H24 119.5 . . ?
C23 C24 C25 121.0(4) . . ?
C23 C24 H24 119.5 . . ?
N3 C33 C32 105.9(3) . . ?
N3 C33 H33A 110.6 . . ?
N3 C33 H33B 110.6 . . ?
C32 C33 H33A 110.6 . . ?
C32 C33 H33B 110.6 . . ?
H33A C33 H33B 108.7 . . ?
C12 C11 H11 119.8 . . ?
C12 C11 C10 120.4(4) . . ?
C10 C11 H11 119.8 . . ?
C29 C30 H30A 109.5 . . ?
C29 C30 H30B 109.5 . . ?
C29 C30 H30C 109.5 . . ?
H30A C30 H30B 109.5 . . ?
H30A C30 H30C 109.5 . . ?
H30B C30 H30C 109.5 . . ?
C21 C22 H22 119.5 . . ?
C23 C22 C21 121.1(5) . . ?
C23 C22 H22 119.5 . . ?
C24 C23 C22 120.4(5) . . ?
C24 C23 H23 119.8 . . ?
C22 C23 H23 119.8 . . ?
C51 C50 H50 119.4 . . ?
C49 C50 C51 121.2(4) . . ?
C49 C50 H50 119.4 . . ?
C48 C49 H49 120.1 . . ?
C50 C49 C48 119.8(4) . . ?
C50 C49 H49 120.1 . . ?
C9 C10 H10 119.5 . . ?
C11 C10 C9 121.0(5) . . ?
C11 C10 H10 119.5 . . ?
C55 C57 H57A 109.5 . . ?
C55 C57 H57B 109.5 . . ?
C55 C57 H57C 109.5 . . ?
H57A C57 H57B 109.5 . . ?
H57A C57 H57C 109.5 . . ?
H57B C57 H57C 109.5 . . ?
C25 C26 H26 107.8 . . ?
C25 C26 C27 111.5(4) . . ?
C28 C26 C25 112.0(4) . . ?
C28 C26 H26 107.8 . . ?
C28 C26 C27 109.8(4) . . ?
C27 C26 H26 107.8 . . ?
C9 C14 H14 106.6 . . ?
C9 C14 C16 110.2(4) . . ?
C16 C14 H14 106.6 . . ?
C15 C14 C9 114.0(4) . . ?
C15 C14 H14 106.6 . . ?
C15 C14 C16 112.3(4) . . ?
C14 C16 H16A 109.5 . . ?
C14 C16 H16B 109.5 . . ?
C14 C16 H16C 109.5 . . ?
H16A C16 H16B 109.5 . . ?
H16A C16 H16C 109.5 . . ?
H16B C16 H16C 109.5 . . ?
C55 C56 H56A 109.5 . . ?
C55 C56 H56B 109.5 . . ?
C55 C56 H56C 109.5 . . ?
H56A C56 H56B 109.5 . . ?
H56A C56 H56C 109.5 . . ?
H56B C56 H56C 109.5 . . ?
C43 C44 H44A 109.5 . . ?
C43 C44 H44B 109.5 . . ?
C43 C44 H44C 109.5 . . ?
H44A C44 H44B 109.5 . . ?
H44A C44 H44C 109.5 . . ?
H44B C44 H44C 109.5 . . ?
C14 C15 H15A 109.5 . . ?
C14 C15 H15B 109.5 . . ?
C14 C15 H15C 109.5 . . ?
H15A C15 H15B 109.5 . . ?
H15A C15 H15C 109.5 . . ?
H15B C15 H15C 109.5 . . ?
C17 C18 H18A 109.5 . . ?
C17 C18 H18B 109.5 . . ?
C17 C18 H18C 109.5 . . ?
H18A C18 H18B 109.5 . . ?
H18A C18 H18C 109.5 . . ?
H18B C18 H18C 109.5 . . ?
C40 C41 H41A 109.5 . . ?
C40 C41 H41B 109.5 . . ?
C40 C41 H41C 109.5 . . ?
H41A C41 H41B 109.5 . . ?
H41A C41 H41C 109.5 . . ?
H41B C41 H41C 109.5 . . ?
C40 C42 H42A 109.5 . . ?
C40 C42 H42B 109.5 . . ?
C40 C42 H42C 109.5 . . ?
H42A C42 H42B 109.5 . . ?
H42A C42 H42C 109.5 . . ?
H42B C42 H42C 109.5 . . ?
C43 C45 H45A 109.5 . . ?
C43 C45 H45B 109.5 . . ?
C43 C45 H45C 109.5 . . ?
H45A C45 H45B 109.5 . . ?
H45A C45 H45C 109.5 . . ?
H45B C45 H45C 109.5 . . ?
C29 C31 H31A 109.5 . . ?
C29 C31 H31B 109.5 . . ?
C29 C31 H31C 109.5 . . ?
H31A C31 H31B 109.5 . . ?
H31A C31 H31C 109.5 . . ?
H31B C31 H31C 109.5 . . ?
C52 C53 H53A 109.5 . . ?
C52 C53 H53B 109.5 . . ?
C52 C53 H53C 109.5 . . ?
H53A C53 H53B 109.5 . . ?
H53A C53 H53C 109.5 . . ?
H53B C53 H53C 109.5 . . ?
C17 C19 H19A 109.5 . . ?
C17 C19 H19B 109.5 . . ?
C17 C19 H19C 109.5 . . ?
H19A C19 H19B 109.5 . . ?
H19A C19 H19C 109.5 . . ?
H19B C19 H19C 109.5 . . ?
C52 C54 H54A 109.5 . . ?
C52 C54 H54B 109.5 . . ?
C52 C54 H54C 109.5 . . ?
H54A C54 H54B 109.5 . . ?
H54A C54 H54C 109.5 . . ?
H54B C54 H54C 109.5 . . ?
C26 C28 H28A 109.5 . . ?
C26 C28 H28B 109.5 . . ?
C26 C28 H28C 109.5 . . ?
H28A C28 H28B 109.5 . . ?
H28A C28 H28C 109.5 . . ?
H28B C28 H28C 109.5 . . ?
C26 C27 H27A 109.5 . . ?
C26 C27 H27B 109.5 . . ?
C26 C27 H27C 109.5 . . ?
H27A C27 H27B 109.5 . . ?
H27A C27 H27C 109.5 . . ?
H27B C27 H27C 109.5 . . ?

loop_
_geom_bond_atom_site_label_1
_geom_bond_atom_site_label_2
_geom_bond_distance
_geom_bond_site_symmetry_2
_geom_bond_publ_flag
Zn1 N2 1.962(3) . ?
Zn1 N1 1.950(3) . ?
Zn1 C1 1.953(4) . ?
P1 N3 1.714(3) . ?
P1 N4 1.719(3) . ?
P1 C1 1.859(4) . ?
N2 C6 1.340(5) . ?
N2 C20 1.445(5) . ?
N3 C46 1.431(5) . ?
N3 C33 1.458(5) . ?
N1 C4 1.338(5) . ?
N1 C8 1.431(5) . ?
N4 C34 1.432(5) . ?
N4 C32 1.460(5) . ?
O1 C2 1.192(5) . ?
C1 C2 1.266(6) . ?
C46 C47 1.407(6) . ?
C46 C51 1.402(6) . ?
C4 C5 1.398(6) . ?
C4 C3 1.522(6) . ?
C6 C5 1.403(6) . ?
C6 C7 1.509(5) . ?
C47 C52 1.523(6) . ?
C47 C48 1.389(6) . ?
C21 C20 1.399(6) . ?
C21 C29 1.518(6) . ?
C21 C22 1.397(6) . ?
C34 C39 1.407(6) . ?
C34 C35 1.406(6) . ?
C51 C55 1.517(6) . ?
C51 C50 1.391(6) . ?
C20 C25 1.406(6) . ?
C8 C13 1.404(6) . ?
C8 C9 1.410(6) . ?
C5 H5 0.9500 . ?
C39 C38 1.392(6) . ?
C39 C43 1.512(6) . ?
C32 H32A 0.9900 . ?
C32 H32B 0.9900 . ?
C32 C33 1.480(6) . ?
C13 C12 1.399(6) . ?
C13 C17 1.520(6) . ?
C52 H52 1.0000 . ?
C52 C53 1.512(6) . ?
C52 C54 1.526(7) . ?
C38 H38 0.9500 . ?
C38 C37 1.385(7) . ?
C7 H7A 0.9800 . ?
C7 H7B 0.9800 . ?
C7 H7C 0.9800 . ?
C48 H48 0.9500 . ?
C48 C49 1.385(6) . ?
C35 C40 1.524(6) . ?
C35 C36 1.393(6) . ?
C3 H3A 0.9800 . ?
C3 H3B 0.9800 . ?
C3 H3C 0.9800 . ?
C40 H40 1.0000 . ?
C40 C41 1.523(7) . ?
C40 C42 1.539(7) . ?
C29 H29 1.0000 . ?
C29 C30 1.544(6) . ?
C29 C31 1.531(6) . ?
C55 H55 1.0000 . ?
C55 C57 1.523(6) . ?
C55 C56 1.533(6) . ?
C43 H43 1.0000 . ?
C43 C44 1.531(6) . ?
C43 C45 1.543(6) . ?
C12 H12 0.9500 . ?
C12 C11 1.374(7) . ?
C25 C24 1.395(6) . ?
C25 C26 1.522(6) . ?
C9 C10 1.387(6) . ?
C9 C14 1.536(6) . ?
C37 H37 0.9500 . ?
C37 C36 1.365(7) . ?
C36 H36 0.9500 . ?
C17 H17 1.0000 . ?
C17 C18 1.535(6) . ?
C17 C19 1.522(6) . ?
C24 H24 0.9500 . ?
C24 C23 1.378(7) . ?
C33 H33A 0.9900 . ?
C33 H33B 0.9900 . ?
C11 H11 0.9500 . ?
C11 C10 1.385(7) . ?
C30 H30A 0.9800 . ?
C30 H30B 0.9800 . ?
C30 H30C 0.9800 . ?
C22 H22 0.9500 . ?
C22 C23 1.378(7) . ?
C23 H23 0.9500 . ?
C50 H50 0.9500 . ?
C50 C49 1.370(6) . ?
C49 H49 0.9500 . ?
C10 H10 0.9500 . ?
C57 H57A 0.9800 . ?
C57 H57B 0.9800 . ?
C57 H57C 0.9800 . ?
C26 H26 1.0000 . ?
C26 C28 1.521(7) . ?
C26 C27 1.539(6) . ?
C14 H14 1.0000 . ?
C14 C16 1.541(7) . ?
C14 C15 1.507(7) . ?
C16 H16A 0.9800 . ?
C16 H16B 0.9800 . ?
C16 H16C 0.9800 . ?
C56 H56A 0.9800 . ?
C56 H56B 0.9800 . ?
C56 H56C 0.9800 . ?
C44 H44A 0.9800 . ?
C44 H44B 0.9800 . ?
C44 H44C 0.9800 . ?
C15 H15A 0.9800 . ?
C15 H15B 0.9800 . ?
C15 H15C 0.9800 . ?
C18 H18A 0.9800 . ?
C18 H18B 0.9800 . ?
C18 H18C 0.9800 . ?
C41 H41A 0.9800 . ?
C41 H41B 0.9800 . ?
C41 H41C 0.9800 . ?
C42 H42A 0.9800 . ?
C42 H42B 0.9800 . ?
C42 H42C 0.9800 . ?
C45 H45A 0.9800 . ?
C45 H45B 0.9800 . ?
C45 H45C 0.9800 . ?
C31 H31A 0.9800 . ?
C31 H31B 0.9800 . ?
C31 H31C 0.9800 . ?
C53 H53A 0.9800 . ?
C53 H53B 0.9800 . ?
C53 H53C 0.9800 . ?
C19 H19A 0.9800 . ?
C19 H19B 0.9800 . ?
C19 H19C 0.9800 . ?
C54 H54A 0.9800 . ?
C54 H54B 0.9800 . ?
C54 H54C 0.9800 . ?
C28 H28A 0.9800 . ?
C28 H28B 0.9800 . ?
C28 H28C 0.9800 . ?
C27 H27A 0.9800 . ?
C27 H27B 0.9800 . ?
C27 H27C 0.9800 . ?

loop_
_geom_torsion_atom_site_label_1
_geom_torsion_atom_site_label_2
_geom_torsion_atom_site_label_3
_geom_torsion_atom_site_label_4
_geom_torsion
_geom_torsion_site_symmetry_1
_geom_torsion_site_symmetry_2
_geom_torsion_site_symmetry_3
_geom_torsion_site_symmetry_4
_geom_torsion_publ_flag
Zn1 N2 C6 C5 -2.3(6) . . . . ?
Zn1 N2 C6 C7 179.9(3) . . . . ?
Zn1 N2 C20 C21 -82.4(4) . . . . ?
Zn1 N2 C20 C25 96.8(4) . . . . ?
Zn1 N1 C4 C5 3.6(6) . . . . ?
Zn1 N1 C4 C3 -177.0(3) . . . . ?
Zn1 N1 C8 C13 102.4(4) . . . . ?
Zn1 N1 C8 C9 -77.0(4) . . . . ?
P1 N3 C46 C47 -77.3(4) . . . . ?
P1 N3 C46 C51 105.8(4) . . . . ?
P1 N3 C33 C32 28.7(4) . . . . ?
P1 N4 C34 C39 -114.5(4) . . . . ?
P1 N4 C34 C35 68.4(5) . . . . ?
P1 N4 C32 C33 18.3(4) . . . . ?
N2 C6 C5 C4 -10.4(7) . . . . ?
N2 C20 C25 C24 -179.1(4) . . . . ?
N2 C20 C25 C26 0.9(6) . . . . ?
N3 P1 N4 C34 -155.8(3) . . . . ?
N3 P1 N4 C32 -2.0(3) . . . . ?
N3 P1 C1 Zn1 124.4(2) . . . . ?
N3 P1 C1 C2 -53.5(4) . . . . ?
N3 C46 C47 C52 -0.7(6) . . . . ?
N3 C46 C47 C48 -178.8(4) . . . . ?
N3 C46 C51 C55 0.1(6) . . . . ?
N3 C46 C51 C50 178.9(4) . . . . ?
N1 C4 C5 C6 9.7(7) . . . . ?
N1 C8 C13 C12 177.6(4) . . . . ?
N1 C8 C13 C17 -4.8(6) . . . . ?
N1 C8 C9 C10 -177.5(4) . . . . ?
N1 C8 C9 C14 2.5(6) . . . . ?
N4 P1 N3 C46 173.6(3) . . . . ?
N4 P1 N3 C33 -16.1(3) . . . . ?
N4 P1 C1 Zn1 -141.8(2) . . . . ?
N4 P1 C1 C2 40.4(4) . . . . ?
N4 C34 C39 C38 179.8(4) . . . . ?
N4 C34 C39 C43 -2.5(6) . . . . ?
N4 C34 C35 C40 -0.2(6) . . . . ?
N4 C34 C35 C36 179.8(4) . . . . ?
N4 C32 C33 N3 -27.7(5) . . . . ?
C1 P1 N3 C46 -79.9(3) . . . . ?
C1 P1 N3 C33 90.5(3) . . . . ?
C1 P1 N4 C34 96.5(3) . . . . ?
C1 P1 N4 C32 -109.6(3) . . . . ?
C46 N3 C33 C32 -160.6(4) . . . . ?
C46 C47 C52 C53 154.7(5) . . . . ?
C46 C47 C52 C54 -80.7(5) . . . . ?
C46 C47 C48 C49 0.5(7) . . . . ?
C46 C51 C55 C57 112.3(5) . . . . ?
C46 C51 C55 C56 -122.0(4) . . . . ?
C46 C51 C50 C49 -0.8(7) . . . . ?
C4 N1 C8 C13 -85.7(5) . . . . ?
C4 N1 C8 C9 94.9(4) . . . . ?
C6 N2 C20 C21 104.8(4) . . . . ?
C6 N2 C20 C25 -76.1(5) . . . . ?
C47 C46 C51 C55 -176.8(4) . . . . ?
C47 C46 C51 C50 2.0(6) . . . . ?
C47 C48 C49 C50 0.8(8) . . . . ?
C21 C20 C25 C24 0.0(6) . . . . ?
C21 C20 C25 C26 180.0(4) . . . . ?
C21 C22 C23 C24 -0.6(8) . . . . ?
C34 N4 C32 C33 174.1(4) . . . . ?
C34 C39 C38 C37 0.9(7) . . . . ?
C34 C39 C43 C44 116.5(5) . . . . ?
C34 C39 C43 C45 -119.7(5) . . . . ?
C34 C35 C40 C41 -111.9(5) . . . . ?
C34 C35 C40 C42 123.9(5) . . . . ?
C34 C35 C36 C37 -0.3(7) . . . . ?
C51 C46 C47 C52 176.2(4) . . . . ?
C51 C46 C47 C48 -1.9(6) . . . . ?
C51 C50 C49 C48 -0.6(8) . . . . ?
C20 N2 C6 C5 170.6(4) . . . . ?
C20 N2 C6 C7 -7.2(6) . . . . ?
C20 C21 C29 C30 -81.3(5) . . . . ?
C20 C21 C29 C31 155.9(4) . . . . ?
C20 C21 C22 C23 -0.4(7) . . . . ?
C20 C25 C24 C23 -1.0(7) . . . . ?
C20 C25 C26 C28 -109.9(5) . . . . ?
C20 C25 C26 C27 126.6(5) . . . . ?
C8 N1 C4 C5 -168.2(4) . . . . ?
C8 N1 C4 C3 11.3(6) . . . . ?
C8 C13 C12 C11 0.2(7) . . . . ?
C8 C13 C17 C18 137.3(4) . . . . ?
C8 C13 C17 C19 -98.5(5) . . . . ?
C8 C9 C10 C11 -0.3(7) . . . . ?
C8 C9 C14 C16 -90.6(5) . . . . ?
C8 C9 C14 C15 142.0(4) . . . . ?
C39 C34 C35 C40 -177.2(4) . . . . ?
C39 C34 C35 C36 2.8(6) . . . . ?
C39 C38 C37 C36 1.6(8) . . . . ?
C32 N4 C34 C39 91.8(4) . . . . ?
C32 N4 C34 C35 -85.3(5) . . . . ?
C13 C8 C9 C10 3.1(6) . . . . ?
C13 C8 C9 C14 -176.8(4) . . . . ?
C13 C12 C11 C10 2.6(8) . . . . ?
C52 C47 C48 C49 -177.6(4) . . . . ?
C38 C39 C43 C44 -65.8(5) . . . . ?
C38 C39 C43 C45 58.0(5) . . . . ?
C38 C37 C36 C35 -1.9(8) . . . . ?
C7 C6 C5 C4 167.5(4) . . . . ?
C48 C47 C52 C53 -27.3(6) . . . . ?
C48 C47 C52 C54 97.3(5) . . . . ?
C35 C34 C39 C38 -3.0(6) . . . . ?
C35 C34 C39 C43 174.7(4) . . . . ?
C3 C4 C5 C6 -169.8(4) . . . . ?
C40 C35 C36 C37 179.7(5) . . . . ?
C29 C21 C20 N2 -2.6(6) . . . . ?
C29 C21 C20 C25 178.3(4) . . . . ?
C29 C21 C22 C23 -178.0(4) . . . . ?
C55 C51 C50 C49 178.1(4) . . . . ?
C43 C39 C38 C37 -176.9(4) . . . . ?
C12 C13 C17 C18 -45.3(6) . . . . ?
C12 C13 C17 C19 79.0(5) . . . . ?
C12 C11 C10 C9 -2.5(8) . . . . ?
C25 C24 C23 C22 1.3(7) . . . . ?
C9 C8 C13 C12 -3.0(6) . . . . ?
C9 C8 C13 C17 174.5(4) . . . . ?
C36 C35 C40 C41 68.1(6) . . . . ?
C36 C35 C40 C42 -56.1(6) . . . . ?
C17 C13 C12 C11 -177.4(4) . . . . ?
C24 C25 C26 C28 70.0(6) . . . . ?
C24 C25 C26 C27 -53.5(6) . . . . ?
C33 N3 C46 C47 112.9(4) . . . . ?
C33 N3 C46 C51 -64.0(5) . . . . ?
C22 C21 C20 N2 179.8(4) . . . . ?
C22 C21 C20 C25 0.7(6) . . . . ?
C22 C21 C29 C30 96.2(5) . . . . ?
C22 C21 C29 C31 -26.5(6) . . . . ?
C50 C51 C55 C57 -66.5(5) . . . . ?
C50 C51 C55 C56 59.2(5) . . . . ?
C10 C9 C14 C16 89.4(5) . . . . ?
C10 C9 C14 C15 -37.9(6) . . . . ?
C26 C25 C24 C23 179.0(4) . . . . ?
C14 C9 C10 C11 179.6(4) . . . . ?
